data_4331262
loop_
_publ_author_name
'Gr\'egory Tricot'
'Olivier Mentr\'e'
'Sylvain Cristol'
'Laurent Delevoye'

_publ_contact_author_address
;
UCCS, UMR CNRS 8181
Ecole de Chimie de Lille (bat C7)
Villeneuve d'Ascq
France
;
_publ_contact_author_email olivier@ensc-lille.fr
_publ_contact_author_fax 0033320436814
_publ_contact_author_name 'Dr Olivier Mentre'
_publ_contact_author_phone 0033320337721
_publ_section_title
;
 Fine Hierarchy of the V-O Bonds by Advanced Solid State NMR: Novel
 Pb4(VO2)(PO4)3 Structure as a Textbook Case
;
_journal_name_full 'Inorganic Chemistry'
_journal_page_first 13108
_journal_page_last 13113
_journal_paper_doi 10.1021/ic300966r
_journal_volume 51
_journal_year 2012
_chemical_formula_sum 'O7 P1.5 Pb2 V0.5'
_chemical_formula_weight 598.32
_chemical_name_systematic
; 
 ? 
;
_space_group_IT_number 14
_symmetry_cell_setting monoclinic
_symmetry_space_group_name_Hall '-P 2ybc'
_symmetry_space_group_name_H-M 'P 1 21/c 1'
_atom_sites_solution_primary direct
_audit_creation_method SHELXL-97
_cell_angle_alpha 90.00
_cell_angle_beta 91.873(4)
_cell_angle_gamma 90.00
_cell_formula_units_Z 16
_cell_length_a 13.493(4)
_cell_length_b 13.798(4)
_cell_length_c 13.274(4)
_cell_measurement_temperature 293(2)
_cell_volume 2470.0(13)
_computing_structure_refinement 'SHELXL-97 (Sheldrick, 2008)'
_computing_structure_solution 'SHELXS-97 (Sheldrick, 2008)'
_diffrn_ambient_temperature 293(2)
_diffrn_measured_fraction_theta_full 0.893
_diffrn_measured_fraction_theta_max 0.893
_diffrn_radiation_monochromator graphite
_diffrn_radiation_source 'fine-focus sealed tube'
_diffrn_radiation_type MoK\a
_diffrn_radiation_wavelength 0.71073
_diffrn_reflns_av_R_equivalents 0.1096
_diffrn_reflns_av_sigmaI/netI 0.1307
_diffrn_reflns_limit_h_max 18
_diffrn_reflns_limit_h_min -18
_diffrn_reflns_limit_k_max 18
_diffrn_reflns_limit_k_min -18
_diffrn_reflns_limit_l_max 18
_diffrn_reflns_limit_l_min -17
_diffrn_reflns_number 18920
_diffrn_reflns_theta_full 28.54
_diffrn_reflns_theta_max 29.40
_diffrn_reflns_theta_min 3.07
_exptl_absorpt_coefficient_mu 54.827
_exptl_absorpt_correction_T_max 1
_exptl_absorpt_correction_T_min 0.141156
_exptl_absorpt_correction_type multi-scan
_exptl_absorpt_process_details 'Sadabs 2004/1 Bruker AXS'
_exptl_crystal_colour yellow-transparent
_exptl_crystal_density_diffrn 6.439
_exptl_crystal_description block-like
_exptl_crystal_F_000 1019
_exptl_crystal_size_max 0.140
_exptl_crystal_size_mid 0.060
_exptl_crystal_size_min 0.020
_refine_diff_density_max 8.104
_refine_diff_density_min -7.845
_refine_diff_density_rms 0.908
_refine_ls_extinction_coef 0.000106(17)
_refine_ls_extinction_expression Fc^*^=kFc[1+0.001xFc^2^\l^3^/sin(2\q)]^-1/4^
_refine_ls_extinction_method SHELXL
_refine_ls_goodness_of_fit_ref 0.946
_refine_ls_matrix_type full
_refine_ls_number_parameters 258
_refine_ls_number_reflns 6093
_refine_ls_number_restraints 0
_refine_ls_restrained_S_all 0.946
_refine_ls_R_factor_all 0.0996
_refine_ls_R_factor_gt 0.0631
_refine_ls_shift/su_max 0.011
_refine_ls_shift/su_mean 0.002
_refine_ls_structure_factor_coef Fsqd
_refine_ls_weighting_details 'calc w=1/[\s^2^(Fo^2^)+(0.0552P)^2^+0.0000P] where P=(Fo^2^+2Fc^2^)/3'
_refine_ls_weighting_scheme calc
_refine_ls_wR_factor_gt 0.1261
_refine_ls_wR_factor_ref 0.1362
_reflns_number_gt 3850
_reflns_number_total 6093
_reflns_threshold_expression >2sigma(I)
_cod_data_source_file ic300966r_si_002.cif
_cod_data_source_block structure
_cod_original_cell_volume 2470.0(11)
_cod_original_sg_symbol_Hall '-P 2ycb'
_cod_original_formula_sum 'O7 P1.50 Pb2 V0.50'
_cod_database_code 4331262

loop_
_symmetry_equiv_pos_as_xyz
'x, y, z'
'-x, y+1/2, -z+1/2'
'-x, -y, -z'
'x, -y-1/2, z-1/2'

loop_
_atom_site_label
_atom_site_type_symbol
_atom_site_fract_x
_atom_site_fract_y
_atom_site_fract_z
_atom_site_U_iso_or_equiv
_atom_site_adp_type
_atom_site_occupancy
_atom_site_symmetry_multiplicity
_atom_site_calc_flag
Pb1 Pb 0.35536(6) 0.01050(6) 0.12406(5) 0.01487(19) Uani 1 1 d
Pb2 Pb 0.50475(7) 0.18325(6) 0.34321(6) 0.0217(2) Uani 1 1 d
Pb3 Pb 1.16511(6) 0.00778(6) 0.35837(5) 0.0159(2) Uani 1 1 d
Pb4 Pb 0.63589(7) -0.04622(6) 0.16774(5) 0.0173(2) Uani 1 1 d
Pb5 Pb 0.86791(6) -0.04354(6) 0.33562(5) 0.0162(2) Uani 1 1 d
Pb6 Pb 0.25277(7) -0.25217(7) 0.48689(6) 0.0214(2) Uani 1 1 d
Pb7 Pb 1.01054(7) -0.29230(7) 0.27635(6) 0.0208(2) Uani 1 1 d
Pb8 Pb 0.77586(8) -0.24797(7) -0.00961(6) 0.0277(3) Uani 1 1 d
V1 V 0.4500(3) -0.1080(3) 0.3662(2) 0.0112(7) Uani 1 1 d
V2 V 1.0578(3) -0.0918(3) 0.1303(2) 0.0104(7) Uani 1 1 d
P1 P 0.8489(4) -0.0123(4) 0.0569(3) 0.0124(11) Uani 1 1 d
P2 P 0.6552(4) -0.0181(4) 0.4458(3) 0.0106(11) Uani 1 1 d
P3 P 1.2545(4) -0.2028(4) 0.2368(4) 0.0122(11) Uani 1 1 d
P4 P 1.0245(4) -0.3434(4) 0.0317(4) 0.0139(12) Uani 1 1 d
P5 P 0.5356(4) 0.1509(4) 0.0684(3) 0.0116(11) Uani 1 1 d
P6 P 0.7494(4) -0.2701(4) 0.2315(3) 0.0125(11) Uani 1 1 d
O1 O 0.6851(11) 0.0048(10) 0.3361(9) 0.015(3) Uiso 1 1 d
O2 O 0.8134(12) 0.0043(11) 0.1640(10) 0.019(3) Uiso 1 1 d
O3 O 0.7629(11) -0.0591(10) -0.0021(9) 0.016(3) Uiso 1 1 d
O4 O 0.8799(11) 0.0833(10) 0.0124(9) 0.012(3) Uiso 1 1 d
O5 O 1.1848(11) -0.2678(10) 0.2923(9) 0.017(3) Uiso 1 1 d
O6 O 0.7478(11) -0.0659(11) 0.5003(9) 0.017(3) Uiso 1 1 d
O7 O 1.1983(10) -0.1250(10) 0.1741(9) 0.014(3) Uiso 1 1 d
O8 O 0.9325(11) -0.0889(10) 0.0593(9) 0.016(3) Uiso 1 1 d
O9 O 0.6298(11) 0.0768(10) 0.4959(9) 0.017(3) Uiso 1 1 d
O10 O 0.4387(11) 0.0065(11) 0.3361(10) 0.019(3) Uiso 1 1 d
O11 O 0.5557(11) 0.2587(11) 0.0530(10) 0.019(3) Uiso 1 1 d
O12 O 1.0554(11) -0.2559(10) 0.0994(9) 0.017(3) Uiso 1 1 d
O13 O 0.6273(12) 0.0974(11) 0.0289(10) 0.023(4) Uiso 1 1 d
O14 O 0.5250(11) 0.1211(11) 0.1796(9) 0.018(3) Uiso 1 1 d
O15 O 1.0714(11) 0.0203(10) 0.1530(9) 0.015(3) Uiso 1 1 d
O16 O 0.4979(11) -0.1536(11) 0.2660(9) 0.018(3) Uiso 1 1 d
O17 O 0.8358(12) -0.3059(12) 0.1678(10) 0.027(4) Uiso 1 1 d
O18 O 0.5693(11) -0.0922(11) 0.4503(10) 0.019(3) Uiso 1 1 d
O19 O 1.3113(11) -0.1455(11) 0.3219(9) 0.017(3) Uiso 1 1 d
O20 O 1.3245(12) -0.2565(11) 0.1657(10) 0.024(4) Uiso 1 1 d
O21 O 1.1165(12) -0.3789(11) -0.0224(10) 0.025(4) Uiso 1 1 d
O22 O 0.9446(11) -0.3134(11) -0.0483(10) 0.020(3) Uiso 1 1 d
O23 O 1.0120(11) -0.1274(10) 0.2433(9) 0.017(3) Uiso 1 1 d
O24 O 0.4426(13) 0.1184(12) 0.0144(11) 0.029(4) Uiso 1 1 d
O25 O 0.9891(13) -0.4223(12) 0.1018(11) 0.027(4) Uiso 1 1 d
O26 O 0.6732(13) -0.2271(12) 0.1583(11) 0.032(4) Uiso 1 1 d
O27 O 0.7860(14) -0.1942(13) 0.3042(12) 0.035(4) Uiso 1 1 d
O28 O 0.7086(14) -0.3542(14) 0.2907(12) 0.041(5) Uiso 1 1 d

loop_
_atom_site_aniso_label
_atom_site_aniso_U_11
_atom_site_aniso_U_22
_atom_site_aniso_U_33
_atom_site_aniso_U_23
_atom_site_aniso_U_13
_atom_site_aniso_U_12
Pb1 0.0129(4) 0.0155(5) 0.0160(3) 0.0008(3) -0.0029(3) 0.0010(3)
Pb2 0.0204(5) 0.0206(5) 0.0243(4) -0.0046(3) 0.0032(4) -0.0029(4)
Pb3 0.0132(5) 0.0189(5) 0.0153(3) -0.0021(3) -0.0022(3) 0.0014(4)
Pb4 0.0149(5) 0.0189(5) 0.0180(3) -0.0010(3) -0.0013(3) 0.0006(4)
Pb5 0.0134(5) 0.0178(5) 0.0173(3) -0.0013(3) -0.0014(3) -0.0028(4)
Pb6 0.0181(5) 0.0282(5) 0.0177(3) 0.0037(3) 0.0009(3) 0.0078(4)
Pb7 0.0183(5) 0.0188(5) 0.0252(4) 0.0017(3) -0.0015(3) -0.0039(4)
Pb8 0.0452(7) 0.0202(5) 0.0179(4) -0.0005(3) 0.0055(4) 0.0039(5)
V1 0.011(2) 0.0118(19) 0.0111(14) -0.0020(13) -0.0017(13) 0.0002(15)
V2 0.0079(19) 0.0138(19) 0.0094(14) -0.0008(13) -0.0021(13) 0.0032(15)
P1 0.013(3) 0.014(3) 0.010(2) -0.003(2) -0.003(2) 0.001(2)
P2 0.009(3) 0.013(3) 0.010(2) -0.0036(19) -0.007(2) 0.001(2)
P3 0.006(3) 0.013(3) 0.017(2) -0.001(2) -0.005(2) 0.002(2)
P4 0.009(3) 0.017(3) 0.016(2) 0.000(2) 0.002(2) -0.004(2)
P5 0.011(3) 0.013(3) 0.011(2) 0.002(2) -0.001(2) -0.001(2)
P6 0.009(3) 0.014(3) 0.014(2) 0.003(2) -0.005(2) -0.003(2)

loop_
_atom_type_symbol
_atom_type_description
_atom_type_scat_dispersion_real
_atom_type_scat_dispersion_imag
_atom_type_scat_source
O O 0.0106 0.0060 'International Tables Vol C Tables 4.2.6.8 and 6.1.1.4'
P P 0.1023 0.0942 'International Tables Vol C Tables 4.2.6.8 and 6.1.1.4'
V V 0.3005 0.5294 'International Tables Vol C Tables 4.2.6.8 and 6.1.1.4'
Pb Pb -3.3944 10.1111 'International Tables Vol C Tables 4.2.6.8 and 6.1.1.4'

loop_
_geom_angle_atom_site_label_1
_geom_angle_atom_site_label_2
_geom_angle_atom_site_label_3
_geom_angle
_geom_angle_site_symmetry_1
_geom_angle_site_symmetry_3
O3 Pb1 O28 81.6(5) 3_655 2_655
O3 Pb1 O24 75.0(5) 3_655 .
O28 Pb1 O24 89.7(6) 2_655 .
O3 Pb1 O13 72.1(5) 3_655 3_655
O28 Pb1 O13 153.3(5) 2_655 3_655
O24 Pb1 O13 79.6(5) . 3_655
O3 Pb1 O14 123.7(4) 3_655 .
O28 Pb1 O14 75.7(5) 2_655 .
O24 Pb1 O14 54.4(5) . .
O13 Pb1 O14 115.5(5) 3_655 .
O3 Pb1 O7 81.7(4) 3_655 1_455
O28 Pb1 O7 96.8(5) 2_655 1_455
O24 Pb1 O7 154.7(4) . 1_455
O13 Pb1 O7 83.8(4) 3_655 1_455
O14 Pb1 O7 150.9(3) . 1_455
O3 Pb1 P5 100.0(4) 3_655 .
O28 Pb1 P5 85.7(5) 2_655 .
O24 Pb1 P5 26.2(4) . .
O13 Pb1 P5 94.6(4) 3_655 .
O14 Pb1 P5 28.7(3) . .
O7 Pb1 P5 177.2(3) 1_455 .
O3 Pb1 O15 53.2(4) 3_655 1_455
O28 Pb1 O15 63.0(5) 2_655 1_455
O24 Pb1 O15 122.9(4) . 1_455
O13 Pb1 O15 102.6(4) 3_655 1_455
O14 Pb1 O15 138.7(4) . 1_455
O7 Pb1 O15 43.1(3) 1_455 1_455
P5 Pb1 O15 139.6(2) . 1_455
O3 Pb1 Pb4 143.2(3) 3_655 .
O28 Pb1 Pb4 117.2(5) 2_655 .
O24 Pb1 Pb4 73.9(4) . .
O13 Pb1 Pb4 83.5(4) 3_655 .
O14 Pb1 Pb4 45.1(3) . .
O7 Pb1 Pb4 123.2(3) 1_455 .
P5 Pb1 Pb4 54.25(10) . .
O15 Pb1 Pb4 162.75(19) 1_455 .
O3 Pb1 Pb4 47.1(3) 3_655 3_655
O28 Pb1 Pb4 113.5(4) 2_655 3_655
O24 Pb1 Pb4 45.1(4) . 3_655
O13 Pb1 Pb4 43.5(3) 3_655 3_655
O14 Pb1 Pb4 98.0(3) . 3_655
O7 Pb1 Pb4 110.6(2) 1_455 3_655
P5 Pb1 Pb4 69.45(8) . 3_655
O15 Pb1 Pb4 98.99(18) 1_455 3_655
Pb4 Pb1 Pb4 96.45(2) . 3_655
O3 Pb1 Pb8 38.5(4) 3_655 3_655
O28 Pb1 Pb8 51.0(4) 2_655 3_655
O24 Pb1 Pb8 59.0(4) . 3_655
O13 Pb1 Pb8 103.2(3) 3_655 3_655
O14 Pb1 Pb8 90.1(3) . 3_655
O7 Pb1 Pb8 107.2(3) 1_455 3_655
P5 Pb1 Pb8 75.39(10) . 3_655
O15 Pb1 Pb8 65.2(2) 1_455 3_655
Pb4 Pb1 Pb8 129.63(3) . 3_655
Pb4 Pb1 Pb8 63.12(2) 3_655 3_655
O3 Pb1 Pb3 95.6(3) 3_655 1_455
O28 Pb1 Pb3 52.8(4) 2_655 1_455
O24 Pb1 Pb3 142.5(4) . 1_455
O13 Pb1 Pb3 132.8(4) 3_655 1_455
O14 Pb1 Pb3 109.2(3) . 1_455
O7 Pb1 Pb3 49.0(2) 1_455 1_455
P5 Pb1 Pb3 132.64(9) . 1_455
O15 Pb1 Pb3 43.71(18) 1_455 1_455
Pb4 Pb1 Pb3 121.05(3) . 1_455
Pb4 Pb1 Pb3 142.47(3) 3_655 1_455
Pb8 Pb1 Pb3 90.87(3) 3_655 1_455
O14 Pb2 O20 86.7(5) . 2_755
O14 Pb2 O10 71.0(5) . .
O20 Pb2 O10 129.6(5) 2_755 .
O14 Pb2 O16 78.9(4) . 2_655
O20 Pb2 O16 71.6(5) 2_755 2_655
O10 Pb2 O16 140.5(4) . 2_655
O14 Pb2 O26 106.8(5) . 2_655
O20 Pb2 O26 132.8(5) 2_755 2_655
O10 Pb2 O26 97.2(5) . 2_655
O16 Pb2 O26 67.3(5) 2_655 2_655
O14 Pb2 O11 159.2(5) . 4_566
O20 Pb2 O11 76.3(4) 2_755 4_566
O10 Pb2 O11 111.0(4) . 4_566
O16 Pb2 O11 106.3(4) 2_655 4_566
O26 Pb2 O11 93.6(4) 2_655 4_566
O14 Pb2 Pb6 119.0(4) . 3_656
O20 Pb2 Pb6 36.9(3) 2_755 3_656
O10 Pb2 Pb6 120.9(3) . 3_656
O16 Pb2 Pb6 95.8(3) 2_655 3_656
O26 Pb2 Pb6 127.0(3) 2_655 3_656
O11 Pb2 Pb6 41.3(3) 4_566 3_656
O6 Pb3 O25 96.0(5) 3_756 2_755
O6 Pb3 O21 82.5(5) 3_756 4_556
O25 Pb3 O21 84.1(5) 2_755 4_556
O6 Pb3 O17 76.5(5) 3_756 2_755
O25 Pb3 O17 68.1(5) 2_755 2_755
O21 Pb3 O17 142.6(5) 4_556 2_755
O6 Pb3 O19 93.2(4) 3_756 .
O25 Pb3 O19 158.1(5) 2_755 .
O21 Pb3 O19 77.4(4) 4_556 .
O17 Pb3 O19 133.7(5) 2_755 .
O6 Pb3 O15 155.4(4) 3_756 .
O25 Pb3 O15 80.3(4) 2_755 .
O21 Pb3 O15 120.9(4) 4_556 .
O17 Pb3 O15 79.6(4) 2_755 .
O19 Pb3 O15 99.1(4) . .
O6 Pb3 V2 173.3(4) 3_756 .
O25 Pb3 V2 90.6(4) 2_755 .
O21 Pb3 V2 99.0(3) 4_556 .
O17 Pb3 V2 105.5(3) 2_755 .
O19 Pb3 V2 80.8(3) . .
O15 Pb3 V2 25.9(3) . .
O6 Pb3 Pb8 38.3(4) 3_756 2_755
O25 Pb3 Pb8 72.9(4) 2_755 2_755
O21 Pb3 Pb8 109.7(3) 4_556 2_755
O17 Pb3 Pb8 39.7(3) 2_755 2_755
O19 Pb3 Pb8 124.5(3) . 2_755
O15 Pb3 Pb8 119.0(3) . 2_755
V2 Pb3 Pb8 144.77(6) . 2_755
O6 Pb3 Pb7 113.5(4) 3_756 2_755
O25 Pb3 Pb7 46.4(4) 2_755 2_755
O21 Pb3 Pb7 127.7(4) 4_556 2_755
O17 Pb3 Pb7 42.3(4) 2_755 2_755
O19 Pb3 Pb7 144.0(2) . 2_755
O15 Pb3 Pb7 47.5(3) . 2_755
V2 Pb3 Pb7 70.81(6) . 2_755
Pb8 Pb3 Pb7 75.47(3) 2_755 2_755
O6 Pb3 Pb5 126.2(3) 3_756 .
O25 Pb3 Pb5 38.5(4) 2_755 .
O21 Pb3 Pb5 69.1(4) 4_556 .
O17 Pb3 Pb5 99.3(4) 2_755 .
O19 Pb3 Pb5 121.8(3) . .
O15 Pb3 Pb5 63.5(3) . .
V2 Pb3 Pb5 60.09(6) . .
Pb8 Pb3 Pb5 111.35(3) 2_755 .
Pb7 Pb3 Pb5 61.41(3) 2_755 .
O6 Pb3 Pb1 107.3(3) 3_756 1_655
O25 Pb3 Pb1 138.0(4) 2_755 1_655
O21 Pb3 Pb1 132.5(4) 4_556 1_655
O17 Pb3 Pb1 83.7(3) 2_755 1_655
O19 Pb3 Pb1 56.1(3) . 1_655
O15 Pb3 Pb1 64.0(3) . 1_655
V2 Pb3 Pb1 66.95(6) . 1_655
Pb8 Pb3 Pb1 104.74(3) 2_755 1_655
Pb7 Pb3 Pb1 91.77(3) 2_755 1_655
Pb5 Pb3 Pb1 125.80(3) . 1_655
O1 Pb4 O2 72.7(5) . .
O1 Pb4 O26 106.4(5) . .
O2 Pb4 O26 94.6(5) . .
O1 Pb4 O13 114.9(4) . .
O2 Pb4 O13 78.6(5) . .
O26 Pb4 O13 133.4(5) . .
O1 Pb4 O16 83.6(4) . .
O2 Pb4 O16 145.8(4) . .
O26 Pb4 O16 68.5(5) . .
O13 Pb4 O16 134.8(5) . .
O1 Pb4 O14 80.6(4) . .
O2 Pb4 O14 106.9(5) . .
O26 Pb4 O14 158.5(5) . .
O13 Pb4 O14 54.2(4) . .
O16 Pb4 O14 92.7(4) . .
O1 Pb4 O24 172.1(5) . 3_655
O2 Pb4 O24 114.8(4) . 3_655
O26 Pb4 O24 71.2(5) . 3_655
O13 Pb4 O24 70.4(5) . 3_655
O16 Pb4 O24 88.5(4) . 3_655
O14 Pb4 O24 99.0(4) . 3_655
O1 Pb4 O3 126.1(4) . .
O2 Pb4 O3 53.6(4) . .
O26 Pb4 O3 77.2(5) . .
O13 Pb4 O3 61.7(4) . .
O16 Pb4 O3 140.3(4) . .
O14 Pb4 O3 115.7(4) . .
O24 Pb4 O3 61.3(4) 3_655 .
O1 Pb4 P5 103.1(3) . .
O2 Pb4 P5 98.3(3) . .
O26 Pb4 P5 150.2(4) . .
O13 Pb4 P5 27.7(3) . .
O16 Pb4 P5 111.1(3) . .
O14 Pb4 P5 27.8(3) . .
O24 Pb4 P5 79.0(3) 3_655 .
O3 Pb4 P5 89.1(3) . .
O1 Pb4 P1 98.9(4) . .
O2 Pb4 P1 26.2(3) . .
O26 Pb4 P1 86.6(4) . .
O13 Pb4 P1 67.2(3) . .
O16 Pb4 P1 154.4(3) . .
O14 Pb4 P1 112.8(3) . .
O24 Pb4 P1 88.6(3) 3_655 .
O3 Pb4 P1 27.4(3) . .
P5 Pb4 P1 93.26(13) . .
O1 Pb4 Pb5 41.8(3) . .
O2 Pb4 Pb5 39.9(3) . .
O26 Pb4 Pb5 83.0(4) . .
O13 Pb4 Pb5 114.2(3) . .
O16 Pb4 Pb5 106.7(3) . .
O14 Pb4 Pb5 113.5(3) . .
O24 Pb4 Pb5 142.8(3) 3_655 .
O3 Pb4 Pb5 87.7(3) . .
P5 Pb4 Pb5 123.29(10) . .
P1 Pb4 Pb5 63.00(9) . .
O1 Pb4 Pb1 108.4(3) . .
O2 Pb4 Pb1 150.5(3) . .
O26 Pb4 Pb1 112.5(4) . .
O13 Pb4 Pb1 74.4(3) . .
O16 Pb4 Pb1 60.5(3) . .
O14 Pb4 Pb1 46.6(3) . .
O24 Pb4 Pb1 66.6(3) 3_655 .
O3 Pb4 Pb1 119.8(3) . .
P5 Pb4 Pb1 52.35(10) . .
P1 Pb4 Pb1 139.58(9) . .
Pb5 Pb4 Pb1 150.26(3) . .
O1 Pb4 Pb1 149.7(3) . 3_655
O2 Pb4 Pb1 83.4(3) . 3_655
O26 Pb4 Pb1 93.6(3) . 3_655
O13 Pb4 Pb1 40.1(3) . 3_655
O16 Pb4 Pb1 125.6(3) . 3_655
O14 Pb4 Pb1 89.1(3) . 3_655
O24 Pb4 Pb1 37.8(3) 3_655 3_655
O3 Pb4 Pb1 36.4(3) . 3_655
P5 Pb4 Pb1 61.63(8) . 3_655
P1 Pb4 Pb1 59.08(9) . 3_655
Pb5 Pb4 Pb1 122.08(3) . 3_655
Pb1 Pb4 Pb1 83.55(2) . 3_655
O27 Pb5 O2 87.1(5) . .
O27 Pb5 O1 77.7(5) . .
O2 Pb5 O1 70.9(4) . .
O27 Pb5 O23 83.0(5) . .
O2 Pb5 O23 83.6(4) . .
O1 Pb5 O23 148.5(4) . .
O27 Pb5 O25 158.1(6) . 2_755
O2 Pb5 O25 108.2(5) . 2_755
O1 Pb5 O25 121.6(5) . 2_755
O23 Pb5 O25 83.2(5) . 2_755
O27 Pb5 O22 68.1(5) . 4_556
O2 Pb5 O22 145.6(4) . 4_556
O1 Pb5 O22 122.9(4) . 4_556
O23 Pb5 O22 70.4(4) . 4_556
O25 Pb5 O22 91.2(5) 2_755 4_556
O27 Pb5 O6 76.3(5) . .
O2 Pb5 O6 126.4(5) . .
O1 Pb5 O6 55.9(4) . .
O23 Pb5 O6 141.7(4) . .
O25 Pb5 O6 105.0(4) 2_755 .
O22 Pb5 O6 72.0(4) 4_556 .
O27 Pb5 P2 76.4(4) . .
O2 Pb5 P2 98.3(4) . .
O1 Pb5 P2 27.5(3) . .
O23 Pb5 P2 159.2(3) . .
O25 Pb5 P2 115.4(3) 2_755 .
O22 Pb5 P2 98.6(3) 4_556 .
O6 Pb5 P2 28.5(3) . .
O27 Pb5 Pb8 43.2(4) . 4_556
O2 Pb5 Pb8 128.0(4) . 4_556
O1 Pb5 Pb8 82.1(3) . 4_556
O23 Pb5 Pb8 100.5(3) . 4_556
O25 Pb5 Pb8 123.8(3) 2_755 4_556
O22 Pb5 Pb8 41.9(3) 4_556 4_556
O6 Pb5 Pb8 43.6(3) . 4_556
P2 Pb5 Pb8 61.99(10) . 4_556
O27 Pb5 Pb4 61.2(4) . .
O2 Pb5 Pb4 40.6(4) . .
O1 Pb5 Pb4 39.1(3) . .
O23 Pb5 Pb4 109.5(3) . .
O25 Pb5 Pb4 140.0(3) 2_755 .
O22 Pb5 Pb4 128.7(3) 4_556 .
O6 Pb5 Pb4 88.3(3) . .
P2 Pb5 Pb4 62.92(8) . .
Pb8 Pb5 Pb4 91.86(3) 4_556 .
O27 Pb5 O15 115.4(4) . .
O2 Pb5 O15 63.3(4) . .
O1 Pb5 O15 130.9(4) . .
O23 Pb5 O15 40.6(4) . .
O25 Pb5 O15 61.7(4) 2_755 .
O22 Pb5 O15 105.2(4) 4_556 .
O6 Pb5 O15 166.6(4) . .
P2 Pb5 O15 156.1(2) . .
Pb8 Pb5 O15 141.0(2) 4_556 .
Pb4 Pb5 O15 103.1(2) . .
O27 Pb5 Pb7 56.2(4) . .
O2 Pb5 Pb7 100.3(3) . .
O1 Pb5 Pb7 133.7(3) . .
O23 Pb5 Pb7 32.8(3) . .
O25 Pb5 Pb7 104.5(4) 2_755 .
O22 Pb5 Pb7 46.3(3) 4_556 .
O6 Pb5 Pb7 110.7(3) . .
P2 Pb5 Pb7 127.51(10) . .
Pb8 Pb5 Pb7 67.90(3) 4_556 .
Pb4 Pb5 Pb7 105.56(3) . .
O15 Pb5 Pb7 73.4(2) . .
O27 Pb5 Pb3 127.9(4) . .
O2 Pb5 Pb3 106.6(4) . .
O1 Pb5 Pb3 154.5(3) . .
O23 Pb5 Pb3 50.5(3) . .
O25 Pb5 Pb3 33.6(3) 2_755 .
O22 Pb5 Pb3 74.1(3) 4_556 .
O6 Pb5 Pb3 124.0(3) . .
P2 Pb5 Pb3 145.22(9) . .
Pb8 Pb5 Pb3 115.69(3) 4_556 .
Pb4 Pb5 Pb3 147.04(3) . .
O15 Pb5 Pb3 44.1(2) . .
Pb7 Pb5 Pb3 71.76(3) . .
O20 Pb6 O21 105.1(5) 4_456 4_456
O20 Pb6 O13 84.0(5) 4_456 2_645
O21 Pb6 O13 169.7(5) 4_456 2_645
O20 Pb6 O11 80.8(4) 4_456 2_645
O21 Pb6 O11 130.3(5) 4_456 2_645
O13 Pb6 O11 55.0(5) 2_645 2_645
O20 Pb6 O5 176.7(5) 4_456 1_455
O21 Pb6 O5 78.0(4) 4_456 1_455
O13 Pb6 O5 92.9(4) 2_645 1_455
O11 Pb6 O5 96.6(4) 2_645 1_455
O20 Pb6 O19 127.1(5) 4_456 1_455
O21 Pb6 O19 79.1(4) 4_456 1_455
O13 Pb6 O19 99.4(4) 2_645 1_455
O11 Pb6 O19 60.6(4) 2_645 1_455
O5 Pb6 O19 52.3(4) 1_455 1_455
O20 Pb6 O4 104.6(4) 4_456 2_645
O21 Pb6 O4 96.3(5) 4_456 2_645
O13 Pb6 O4 76.4(4) 2_645 2_645
O11 Pb6 O4 130.6(4) 2_645 2_645
O5 Pb6 O4 75.6(4) 1_455 2_645
O19 Pb6 O4 127.7(4) 1_455 2_645
O20 Pb6 O9 72.3(4) 4_456 3_656
O21 Pb6 O9 78.8(5) 4_456 3_656
O13 Pb6 O9 109.1(5) 2_645 3_656
O11 Pb6 O9 55.7(4) 2_645 3_656
O5 Pb6 O9 107.9(4) 1_455 3_656
O19 Pb6 O9 56.6(4) 1_455 3_656
O4 Pb6 O9 173.0(4) 2_645 3_656
O20 Pb6 P5 85.4(4) 4_456 2_645
O21 Pb6 P5 154.9(3) 4_456 2_645
O13 Pb6 P5 28.0(3) 2_645 2_645
O11 Pb6 P5 27.6(3) 2_645 2_645
O5 Pb6 P5 91.4(3) 1_455 2_645
O19 Pb6 P5 76.4(3) 1_455 2_645
O4 Pb6 P5 103.0(3) 2_645 2_645
O9 Pb6 P5 83.1(3) 3_656 2_645
O20 Pb6 P3 25.6(4) 4_456 4_456
O21 Pb6 P3 99.1(3) 4_456 4_456
O13 Pb6 P3 87.1(3) 2_645 4_456
O11 Pb6 P3 103.3(3) 2_645 4_456
O5 Pb6 P3 155.5(3) 1_455 4_456
O19 Pb6 P3 151.7(3) 1_455 4_456
O4 Pb6 P3 80.6(2) 2_645 4_456
O9 Pb6 P3 95.2(3) 3_656 4_456
P5 Pb6 P3 99.67(13) 2_645 4_456
O20 Pb6 P3 153.2(4) 4_456 1_455
O21 Pb6 P3 80.8(3) 4_456 1_455
O13 Pb6 P3 93.2(3) 2_645 1_455
O11 Pb6 P3 75.9(3) 2_645 1_455
O5 Pb6 P3 25.7(3) 1_455 1_455
O19 Pb6 P3 27.0(3) 1_455 1_455
O4 Pb6 P3 100.7(3) 2_645 1_455
O9 Pb6 P3 83.6(3) 3_656 1_455
P5 Pb6 P3 80.06(12) 2_645 1_455
P3 Pb6 P3 178.73(13) 4_456 1_455
O20 Pb6 Pb2 35.6(4) 4_456 3_656
O21 Pb6 Pb2 115.2(3) 4_456 3_656
O13 Pb6 Pb2 75.0(3) 2_645 3_656
O11 Pb6 Pb2 47.2(3) 2_645 3_656
O5 Pb6 Pb2 142.4(3) 1_455 3_656
O19 Pb6 Pb2 94.0(3) 1_455 3_656
O4 Pb6 Pb2 132.5(3) 2_645 3_656
O9 Pb6 Pb2 47.7(3) 3_656 3_656
P5 Pb6 Pb2 61.39(9) 2_645 3_656
P3 Pb6 Pb2 60.88(9) 4_456 3_656
P3 Pb6 Pb2 118.00(10) 1_455 3_656
O23 Pb7 O5 82.1(5) . .
O23 Pb7 O12 67.7(5) . .
O5 Pb7 O12 77.6(5) . .
O23 Pb7 O17 88.9(5) . .
O5 Pb7 O17 153.0(4) . .
O12 Pb7 O17 75.5(5) . .
O23 Pb7 O22 70.4(4) . 4_556
O5 Pb7 O22 100.6(4) . 4_556
O12 Pb7 O22 137.9(4) . 4_556
O17 Pb7 O22 100.1(4) . 4_556
O23 Pb7 O25 116.8(4) . .
O5 Pb7 O25 103.2(5) . .
O12 Pb7 O25 53.2(4) . .
O17 Pb7 O25 58.7(5) . .
O22 Pb7 O25 155.8(4) 4_556 .
O23 Pb7 O15 156.7(4) . 2_745
O5 Pb7 O15 118.2(4) . 2_745
O12 Pb7 O15 125.1(4) . 2_745
O17 Pb7 O15 77.5(4) . 2_745
O22 Pb7 O15 93.3(4) 4_556 2_745
O25 Pb7 O15 71.9(4) . 2_745
O23 Pb7 P4 91.3(3) . .
O5 Pb7 P4 91.7(3) . .
O12 Pb7 P4 26.2(3) . .
O17 Pb7 P4 63.0(3) . .
O22 Pb7 P4 156.0(3) 4_556 .
O25 Pb7 P4 27.1(3) . .
O15 Pb7 P4 99.0(3) 2_745 .
O23 Pb7 V2 26.3(3) . .
O5 Pb7 V2 74.7(3) . .
O12 Pb7 V2 41.8(3) . .
O17 Pb7 V2 86.0(3) . .
O22 Pb7 V2 96.6(3) 4_556 .
O25 Pb7 V2 93.5(3) . .
O15 Pb7 V2 162.0(3) 2_745 .
P4 Pb7 V2 66.73(11) . .
O23 Pb7 Pb3 126.7(3) . 2_745
O5 Pb7 Pb3 134.8(3) . 2_745
O12 Pb7 Pb3 82.9(3) . 2_745
O17 Pb7 Pb3 39.7(3) . 2_745
O22 Pb7 Pb3 120.6(3) 4_556 2_745
O25 Pb7 Pb3 35.7(3) . 2_745
O15 Pb7 Pb3 47.5(2) 2_745 2_745
P4 Pb7 Pb3 58.17(10) . 2_745
V2 Pb7 Pb3 114.68(6) . 2_745
O23 Pb7 Pb5 37.5(3) . .
O5 Pb7 Pb5 109.8(3) . .
O12 Pb7 Pb5 98.3(3) . .
O17 Pb7 Pb5 75.6(3) . .
O22 Pb7 Pb5 41.9(3) 4_556 .
O25 Pb7 Pb5 129.8(3) . .
O15 Pb7 Pb5 119.6(3) 2_745 .
P4 Pb7 Pb5 114.41(10) . .
V2 Pb7 Pb5 61.59(6) . .
Pb3 Pb7 Pb5 113.18(3) 2_745 .
O22 Pb8 O17 79.5(5) . .
O22 Pb8 O6 77.9(5) . 4
O17 Pb8 O6 72.0(5) . 4
O22 Pb8 O27 67.7(5) . 4
O17 Pb8 O27 138.0(5) . 4
O6 Pb8 O27 76.0(5) 4 4
O22 Pb8 O3 115.3(5) . .
O17 Pb8 O3 107.0(4) . .
O6 Pb8 O3 166.6(4) 4 .
O27 Pb8 O3 110.3(5) 4 .
O22 Pb8 O26 134.7(5) . .
O17 Pb8 O26 55.3(5) . .
O6 Pb8 O26 89.1(5) 4 .
O27 Pb8 O26 150.2(6) 4 .
O3 Pb8 O26 79.9(5) . .
O22 Pb8 P6 107.3(3) . .
O17 Pb8 P6 27.9(4) . .
O6 Pb8 P6 80.6(3) 4 .
O27 Pb8 P6 156.6(4) 4 .
O3 Pb8 P6 92.7(3) . .
O26 Pb8 P6 27.5(4) . .
O22 Pb8 Pb5 45.5(3) . 4
O17 Pb8 Pb5 99.3(3) . 4
O6 Pb8 Pb5 47.5(3) 4 4
O27 Pb8 Pb5 38.8(4) 4 4
O3 Pb8 Pb5 143.7(3) . 4
O26 Pb8 Pb5 136.4(4) . 4
P6 Pb8 Pb5 120.96(11) . 4
O22 Pb8 Pb3 68.4(3) . 2_745
O17 Pb8 Pb3 39.7(4) . 2_745
O6 Pb8 Pb3 33.6(3) 4 2_745
O27 Pb8 Pb3 101.7(4) 4 2_745
O3 Pb8 Pb3 146.6(3) . 2_745
O26 Pb8 Pb3 76.8(4) . 2_745
P6 Pb8 Pb3 56.71(10) . 2_745
Pb5 Pb8 Pb3 64.25(3) 4 2_745
O22 Pb8 Pb1 127.5(3) . 3_655
O17 Pb8 Pb1 136.0(3) . 3_655
O6 Pb8 Pb1 139.9(3) 4 3_655
O27 Pb8 Pb1 85.8(4) 4 3_655
O3 Pb8 Pb1 33.8(3) . 3_655
O26 Pb8 Pb1 89.6(4) . 3_655
P6 Pb8 Pb1 112.94(10) . 3_655
Pb5 Pb8 Pb1 124.60(3) 4 3_655
Pb3 Pb8 Pb1 164.06(3) 2_745 3_655
O16 V1 O10 102.1(7) . .
O16 V1 O18 99.8(7) . .
O10 V1 O18 95.7(7) . .
O16 V1 O19 93.0(6) . 1_455
O10 V1 O19 95.7(7) . 1_455
O18 V1 O19 160.7(6) . 1_455
O16 V1 O11 95.8(6) . 2_645
O10 V1 O11 162.1(6) . 2_645
O18 V1 O11 81.4(6) . 2_645
O19 V1 O11 82.9(6) 1_455 2_645
O16 V1 O9 167.8(7) . 3_656
O10 V1 O9 88.3(6) . 3_656
O18 V1 O9 85.3(6) . 3_656
O19 V1 O9 79.5(5) 1_455 3_656
O11 V1 O9 73.9(5) 2_645 3_656
O15 V2 O23 99.0(7) . .
O15 V2 O8 99.7(7) . .
O23 V2 O8 95.7(6) . .
O15 V2 O7 93.7(7) . .
O23 V2 O7 92.6(6) . .
O8 V2 O7 162.9(6) . .
O15 V2 O4 94.0(6) . 3_755
O23 V2 O4 166.5(6) . 3_755
O8 V2 O4 85.8(6) . 3_755
O7 V2 O4 82.7(5) . 3_755
O15 V2 O12 174.1(7) . .
O23 V2 O12 82.6(6) . .
O8 V2 O12 85.8(6) . .
O7 V2 O12 80.5(5) . .
O4 V2 O12 84.2(5) 3_755 .
O15 V2 Pb7 134.3(5) . .
O23 V2 Pb7 36.8(5) . .
O8 V2 Pb7 96.8(4) . .
O7 V2 Pb7 81.1(4) . .
O4 V2 Pb7 129.7(4) 3_755 .
O12 V2 Pb7 46.3(3) . .
O15 V2 Pb3 54.9(5) . .
O23 V2 Pb3 61.2(5) . .
O8 V2 Pb3 137.3(4) . .
O7 V2 Pb3 59.6(4) . .
O4 V2 Pb3 125.2(4) 3_755 .
O12 V2 Pb3 122.0(3) . .
Pb7 V2 Pb3 84.83(7) . .
O4 P1 O3 112.7(8) . .
O4 P1 O2 109.3(8) . .
O3 P1 O2 106.6(8) . .
O4 P1 O8 113.2(8) . .
O3 P1 O8 105.4(8) . .
O2 P1 O8 109.4(8) . .
O4 P1 O15 63.9(6) . 3_755
O3 P1 O15 78.4(6) . 3_755
O2 P1 O15 173.0(7) . 3_755
O8 P1 O15 73.3(6) . 3_755
O4 P1 O15 76.6(6) . .
O3 P1 O15 159.8(7) . .
O2 P1 O15 85.8(6) . .
O8 P1 O15 54.8(6) . .
O15 P1 O15 90.9(4) 3_755 .
O4 P1 Pb4 123.7(6) . .
O3 P1 Pb4 60.6(5) . .
O2 P1 Pb4 46.0(6) . .
O8 P1 Pb4 122.6(6) . .
O15 P1 Pb4 138.3(3) 3_755 .
O15 P1 Pb4 130.5(3) . .
O9 P2 O18 112.0(8) . .
O9 P2 O1 107.8(8) . .
O18 P2 O1 112.8(8) . .
O9 P2 O6 110.4(8) . .
O18 P2 O6 106.9(8) . .
O1 P2 O6 106.8(8) . .
O9 P2 Pb5 120.2(6) . .
O18 P2 Pb5 127.8(6) . .
O1 P2 Pb5 49.2(6) . .
O6 P2 Pb5 57.7(5) . .
O5 P3 O7 111.9(8) . .
O5 P3 O20 114.6(9) . .
O7 P3 O20 107.6(8) . .
O5 P3 O19 104.3(8) . .
O7 P3 O19 105.0(8) . .
O20 P3 O19 113.0(9) . .
O5 P3 Pb6 112.7(6) . 4_655
O7 P3 Pb6 67.0(5) . 4_655
O20 P3 Pb6 45.3(6) . 4_655
O19 P3 Pb6 142.5(6) . 4_655
O5 P3 Pb6 51.6(5) . 1_655
O7 P3 Pb6 130.5(5) . 1_655
O20 P3 Pb6 121.7(6) . 1_655
O19 P3 Pb6 53.9(5) . 1_655
Pb6 P3 Pb6 157.80(19) 4_655 1_655
O25 P4 O21 109.4(9) . .
O25 P4 O22 112.8(9) . .
O21 P4 O22 108.7(8) . .
O25 P4 O12 106.7(8) . .
O21 P4 O12 108.2(9) . .
O22 P4 O12 110.9(8) . .
O25 P4 Pb7 61.7(6) . .
O21 P4 Pb7 126.5(6) . .
O22 P4 Pb7 123.5(6) . .
O12 P4 Pb7 45.2(5) . .
O24 P5 O11 112.2(9) . .
O24 P5 O14 106.1(9) . .
O11 P5 O14 114.2(8) . .
O24 P5 O13 111.2(9) . .
O11 P5 O13 105.7(8) . .
O14 P5 O13 107.3(8) . .
O24 P5 Pb1 45.5(6) . .
O11 P5 Pb1 139.2(6) . .
O14 P5 Pb1 61.7(6) . .
O13 P5 Pb1 114.2(6) . .
O24 P5 Pb6 138.0(6) . 2_655
O11 P5 Pb6 53.8(6) . 2_655
O14 P5 Pb6 115.7(6) . 2_655
O13 P5 Pb6 53.3(6) . 2_655
Pb1 P5 Pb6 167.0(2) . 2_655
O24 P5 Pb4 105.8(7) . .
O11 P5 Pb4 141.8(6) . .
O14 P5 Pb4 56.4(6) . .
O13 P5 Pb4 54.5(5) . .
Pb1 P5 Pb4 73.40(12) . .
Pb6 P5 Pb4 94.44(15) 2_655 .
O27 P6 O26 110.1(10) . .
O27 P6 O28 108.6(9) . .
O26 P6 O28 112.5(10) . .
O27 P6 O17 109.7(10) . .
O26 P6 O17 106.4(9) . .
O28 P6 O17 109.4(10) . .
O27 P6 Pb8 121.7(7) . .
O26 P6 Pb8 54.8(6) . .
O28 P6 Pb8 129.6(7) . .
O17 P6 Pb8 51.7(6) . .
P2 O1 Pb4 137.3(8) . .
P2 O1 Pb5 103.3(7) . .
Pb4 O1 Pb5 99.1(5) . .
P1 O2 Pb5 136.6(9) . .
P1 O2 Pb4 107.8(7) . .
Pb5 O2 Pb4 99.5(5) . .
P1 O3 Pb1 136.7(9) . 3_655
P1 O3 Pb8 113.0(8) . .
Pb1 O3 Pb8 107.7(5) 3_655 .
P1 O3 Pb4 92.0(6) . .
Pb1 O3 Pb4 96.6(5) 3_655 .
Pb8 O3 Pb4 97.7(4) . .
P1 O4 V2 121.7(8) . 3_755
P1 O4 O15 86.2(6) . 3_755
V2 O4 O15 35.6(4) 3_755 3_755
P1 O4 Pb6 120.3(7) . 2_655
V2 O4 Pb6 103.0(5) 3_755 2_655
O15 O4 Pb6 125.5(5) 3_755 2_655
P3 O5 Pb7 132.2(8) . .
P3 O5 Pb6 102.7(7) . 1_655
Pb7 O5 Pb6 113.4(5) . 1_655
P2 O6 Pb3 127.0(8) . 3_756
P2 O6 Pb8 120.5(8) . 4_556
Pb3 O6 Pb8 108.1(5) 3_756 4_556
P2 O6 Pb5 93.8(6) . .
Pb3 O6 Pb5 107.7(5) 3_756 .
Pb8 O6 Pb5 88.8(4) 4_556 .
P3 O7 V2 139.0(9) . .
P3 O7 O15 152.8(7) . .
V2 O7 O15 36.8(4) . .
P3 O7 Pb1 102.7(7) . 1_655
V2 O7 Pb1 118.2(6) . 1_655
O15 O7 Pb1 87.9(5) . 1_655
P1 O8 V2 131.2(9) . .
P1 O8 O15 97.2(7) . .
V2 O8 O15 35.7(4) . .
P2 O9 V1 131.3(8) . 3_656
P2 O9 Pb6 128.8(8) . 3_656
V1 O9 Pb6 93.0(5) 3_656 3_656
V1 O10 Pb2 150.4(8) . .
P5 O11 V1 139.7(8) . 2_655
P5 O11 Pb6 98.6(7) . 2_655
V1 O11 Pb6 101.5(6) 2_655 2_655
P5 O11 Pb2 110.7(7) . 4_565
V1 O11 Pb2 103.3(5) 2_655 4_565
Pb6 O11 Pb2 91.5(4) 2_655 4_565
P4 O12 V2 150.4(8) . .
P4 O12 Pb7 108.6(7) . .
V2 O12 Pb7 91.9(5) . .
P5 O13 Pb1 130.4(9) . 3_655
P5 O13 Pb6 98.7(7) . 2_655
Pb1 O13 Pb6 108.9(5) 3_655 2_655
P5 O13 Pb4 97.8(7) . .
Pb1 O13 Pb4 96.4(5) 3_655 .
Pb6 O13 Pb4 128.0(6) 2_655 .
P5 O14 Pb2 143.2(9) . .
P5 O14 Pb4 95.8(6) . .
Pb2 O14 Pb4 115.9(5) . .
P5 O14 Pb1 89.6(6) . .
Pb2 O14 Pb1 108.6(5) . .
Pb4 O14 Pb1 88.2(4) . .
V2 O15 O23 42.4(5) . .
V2 O15 O7 49.6(5) . .
O23 O15 O7 63.2(5) . .
V2 O15 O8 44.6(5) . .
O23 O15 O8 62.3(5) . .
O7 O15 O8 93.6(6) . .
V2 O15 O4 50.4(5) . 3_755
O23 O15 O4 92.8(6) . 3_755
O7 O15 O4 60.9(5) . 3_755
O8 O15 O4 60.9(5) . 3_755
V2 O15 Pb3 99.3(6) . .
O23 O15 Pb3 69.4(4) . .
O7 O15 Pb3 66.7(4) . .
O8 O15 Pb3 131.6(6) . .
O4 O15 Pb3 127.1(6) 3_755 .
V2 O15 Pb7 149.9(8) . 2_755
O23 O15 Pb7 115.3(6) . 2_755
O7 O15 Pb7 150.6(6) . 2_755
O8 O15 Pb7 111.9(6) . 2_755
O4 O15 Pb7 144.4(6) 3_755 2_755
Pb3 O15 Pb7 85.0(3) . 2_755
V2 O15 P1 80.3(5) . 3_755
O23 O15 P1 122.7(6) . 3_755
O7 O15 P1 79.7(4) . 3_755
O8 O15 P1 79.4(4) . 3_755
O4 O15 P1 29.9(3) 3_755 3_755
Pb3 O15 P1 133.6(5) . 3_755
Pb7 O15 P1 118.0(4) 2_755 3_755
V2 O15 P1 72.0(5) . .
O23 O15 P1 76.7(5) . .
O7 O15 P1 121.5(6) . .
O8 O15 P1 28.1(4) . .
O4 O15 P1 81.6(5) 3_755 .
Pb3 O15 P1 135.3(5) . .
Pb7 O15 P1 84.0(4) 2_755 .
P1 O15 P1 89.1(4) 3_755 .
V2 O15 Pb5 79.3(5) . .
O23 O15 Pb5 42.5(4) . .
O7 O15 Pb5 103.5(5) . .
O8 O15 Pb5 70.1(4) . .
O4 O15 Pb5 126.0(5) 3_755 .
Pb3 O15 Pb5 72.4(3) . .
Pb7 O15 Pb5 73.7(3) 2_755 .
P1 O15 Pb5 149.4(5) 3_755 .
P1 O15 Pb5 62.9(3) . .
V2 O15 Pb1 93.2(6) . 1_655
O23 O15 Pb1 110.6(6) . 1_655
O7 O15 Pb1 49.0(4) . 1_655
O8 O15 Pb1 127.9(5) . 1_655
O4 O15 Pb1 68.6(4) 3_755 1_655
Pb3 O15 Pb1 72.3(3) . 1_655
Pb7 O15 Pb1 116.2(4) 2_755 1_655
P1 O15 Pb1 61.5(3) 3_755 1_655
P1 O15 Pb1 149.4(4) . 1_655
Pb5 O15 Pb1 142.1(4) . 1_655
V1 O16 Pb2 140.4(8) . 2_645
V1 O16 Pb4 118.4(7) . .
Pb2 O16 Pb4 101.2(4) 2_645 .
P6 O17 Pb8 100.4(8) . .
P6 O17 Pb3 113.0(8) . 2_745
Pb8 O17 Pb3 100.6(5) . 2_745
P6 O17 Pb7 110.1(7) . .
Pb8 O17 Pb7 134.2(6) . .
Pb3 O17 Pb7 98.0(5) 2_745 .
P2 O18 V1 131.3(9) . .
P3 O19 V1 140.6(9) . 1_655
P3 O19 Pb6 99.0(7) . 1_655
V1 O19 Pb6 101.1(5) 1_655 1_655
P3 O19 Pb3 99.6(7) . .
V1 O19 Pb3 112.9(6) 1_655 .
Pb6 O19 Pb3 92.4(4) 1_655 .
P3 O20 Pb2 141.6(9) . 2_745
P3 O20 Pb6 109.1(8) . 4_655
Pb2 O20 Pb6 107.5(5) 2_745 4_655
P4 O21 Pb3 139.6(9) . 4
P4 O21 Pb6 109.9(8) . 4_655
Pb3 O21 Pb6 109.3(6) 4 4_655
P4 O22 Pb8 124.9(7) . .
P4 O22 Pb5 116.3(8) . 4
Pb8 O22 Pb5 92.7(5) . 4
P4 O22 Pb7 117.4(8) . 4
Pb8 O22 Pb7 106.6(5) . 4
Pb5 O22 Pb7 91.8(4) 4 4
V2 O23 Pb7 116.9(7) . .
V2 O23 O15 38.6(4) . .
Pb7 O23 O15 153.2(7) . .
V2 O23 Pb5 125.6(7) . .
Pb7 O23 Pb5 109.6(5) . .
O15 O23 Pb5 96.9(6) . .
P5 O24 Pb1 108.3(8) . .
P5 O24 Pb4 144.3(9) . 3_655
Pb1 O24 Pb4 97.1(6) . 3_655
P4 O25 Pb3 136.4(10) . 2_745
P4 O25 Pb5 113.7(9) . 2_745
Pb3 O25 Pb5 107.9(6) 2_745 2_745
P4 O25 Pb7 91.2(7) . .
Pb3 O25 Pb7 97.9(5) 2_745 .
Pb5 O25 Pb7 94.9(5) 2_745 .
P6 O26 Pb4 118.9(9) . .
P6 O26 Pb8 97.7(8) . .
Pb4 O26 Pb8 104.8(6) . .
P6 O26 Pb2 114.2(9) . 2_645
Pb4 O26 Pb2 105.8(6) . 2_645
Pb8 O26 Pb2 115.4(6) . 2_645
P6 O27 Pb5 149.8(10) . .
P6 O27 Pb8 111.8(9) . 4_556
Pb5 O27 Pb8 98.0(6) . 4_556
P6 O28 Pb1 177.3(11) . 2_645

loop_
_geom_bond_atom_site_label_1
_geom_bond_atom_site_label_2
_geom_bond_distance
_geom_bond_site_symmetry_2
Pb1 O3 2.334(14) 3_655
Pb1 O28 2.360(19) 2_655
Pb1 O24 2.415(16) .
Pb1 O13 2.535(14) 3_655
Pb1 O14 2.829(15) .
Pb1 O7 2.919(14) 1_455
Pb1 P5 3.214(6) .
Pb1 O15 3.865(15) 1_455
Pb1 Pb4 3.8901(16) .
Pb1 Pb4 3.9101(14) 3_655
Pb1 Pb8 4.0004(15) 3_655
Pb1 Pb3 4.0972(13) 1_455
Pb2 O14 2.359(13) .
Pb2 O20 2.456(16) 2_755
Pb2 O10 2.597(15) .
Pb2 O16 2.677(14) 2_655
Pb2 O26 2.701(18) 2_655
Pb2 O11 2.956(13) 4_566
Pb2 Pb6 4.0265(15) 3_656
Pb3 O6 2.323(13) 3_756
Pb3 O25 2.369(17) 2_755
Pb3 O21 2.483(15) 4_556
Pb3 O17 2.594(16) 2_755
Pb3 O19 2.944(15) .
Pb3 O15 2.972(13) .
Pb3 V2 3.587(3) .
Pb3 Pb8 3.9899(14) 2_755
Pb3 Pb7 4.0184(14) 2_755
Pb3 Pb5 4.0735(16) .
Pb3 Pb1 4.0972(14) 1_655
Pb4 O1 2.415(13) .
Pb4 O2 2.497(15) .
Pb4 O26 2.550(17) .
Pb4 O13 2.706(14) .
Pb4 O16 2.743(14) .
Pb4 O14 2.759(15) .
Pb4 O24 2.791(15) 3_655
Pb4 O3 2.881(13) .
Pb4 P5 3.294(6) .
Pb4 P1 3.304(6) .
Pb4 Pb5 3.7832(14) .
Pb4 Pb1 3.9101(14) 3_655
Pb5 O27 2.385(18) .
Pb5 O2 2.461(13) .
Pb5 O1 2.555(15) .
Pb5 O23 2.603(14) .
Pb5 O25 2.665(17) 2_755
Pb5 O22 2.691(14) 4_556
Pb5 O6 2.781(13) .
Pb5 P2 3.283(5) .
Pb5 Pb8 3.7692(14) 4_556
Pb5 O15 3.824(13) .
Pb5 Pb7 4.0253(15) .
Pb6 O20 2.536(14) 4_456
Pb6 O21 2.579(16) 4_456
Pb6 O13 2.644(16) 2_645
Pb6 O11 2.659(15) 2_645
Pb6 O5 2.721(13) 1_455
Pb6 O19 2.775(13) 1_455
Pb6 O4 2.892(14) 2_645
Pb6 O9 2.898(15) 3_656
Pb6 P5 3.259(6) 2_645
Pb6 P3 3.374(5) 4_456
Pb6 P3 3.389(5) 1_455
Pb6 Pb2 4.0265(15) 3_656
Pb7 O23 2.318(14) .
Pb7 O5 2.378(15) .
Pb7 O12 2.496(12) .
Pb7 O17 2.730(16) .
Pb7 O22 2.911(13) 4_556
Pb7 O25 2.938(15) .
Pb7 O15 2.976(14) 2_745
Pb7 P4 3.335(5) .
Pb7 V2 3.449(3) .
Pb7 Pb3 4.0184(14) 2_745
Pb8 O22 2.518(15) .
Pb8 O17 2.591(14) .
Pb8 O6 2.601(15) 4
Pb8 O27 2.605(16) 4
Pb8 O3 2.615(14) .
Pb8 O26 2.678(15) .
Pb8 P6 3.247(5) .
Pb8 Pb5 3.7692(14) 4
Pb8 Pb3 3.9899(14) 2_745
Pb8 Pb1 4.0004(15) 3_655
V1 O16 1.624(13) .
V1 O10 1.636(15) .
V1 O18 1.942(15) .
V1 O19 2.010(15) 1_455
V1 O11 2.132(15) 2_645
V1 O9 2.196(13) 3_656
V2 O15 1.586(14) .
V2 O23 1.712(13) .
V2 O8 1.909(15) .
V2 O7 2.017(14) .
V2 O4 2.101(12) 3_755
V2 O12 2.300(15) .
P1 O4 1.510(14) .
P1 O3 1.521(15) .
P1 O2 1.532(14) .
P1 O8 1.545(16) .
P1 O15 3.021(13) 3_755
P1 O15 3.256(16) .
P2 O9 1.513(15) .
P2 O18 1.547(16) .
P2 O1 1.557(13) .
P2 O6 1.568(15) .
P3 O5 1.508(15) .
P3 O7 1.544(14) .
P3 O20 1.546(15) .
P3 O19 1.560(14) .
P3 Pb6 3.374(5) 4_655
P3 Pb6 3.389(5) 1_655
P4 O25 1.519(16) .
P4 O21 1.535(16) .
P4 O22 1.544(15) .
P4 O12 1.555(15) .
P5 O24 1.493(17) .
P5 O11 1.527(15) .
P5 O14 1.543(13) .
P5 O13 1.547(16) .
P5 Pb6 3.259(6) 2_655
P6 O27 1.497(18) .
P6 O26 1.512(17) .
P6 O28 1.515(19) .
P6 O17 1.544(16) .
O3 Pb1 2.334(14) 3_655
O4 V2 2.101(12) 3_755
O4 O15 2.719(18) 3_755
O4 Pb6 2.892(14) 2_655
O5 Pb6 2.721(13) 1_655
O6 Pb3 2.323(13) 3_756
O6 Pb8 2.601(15) 4_556
O7 O15 2.64(2) .
O7 Pb1 2.919(14) 1_655
O8 O15 2.68(2) .
O9 V1 2.196(13) 3_656
O9 Pb6 2.898(15) 3_656
O11 V1 2.131(15) 2_655
O11 Pb6 2.659(15) 2_655
O11 Pb2 2.956(13) 4_565
O13 Pb1 2.535(14) 3_655
O13 Pb6 2.644(16) 2_655
O15 O23 2.509(19) .
O15 O4 2.719(18) 3_755
O15 Pb7 2.976(14) 2_755
O15 P1 3.021(13) 3_755
O15 Pb1 3.865(15) 1_655
O16 Pb2 2.677(14) 2_645
O17 Pb3 2.594(16) 2_745
O19 V1 2.010(15) 1_655
O19 Pb6 2.775(13) 1_655
O20 Pb2 2.456(16) 2_745
O20 Pb6 2.536(14) 4_655
O21 Pb3 2.483(15) 4
O21 Pb6 2.579(16) 4_655
O22 Pb5 2.691(14) 4
O22 Pb7 2.911(13) 4
O24 Pb4 2.791(15) 3_655
O25 Pb3 2.369(17) 2_745
O25 Pb5 2.665(17) 2_745
O26 Pb2 2.701(18) 2_645
O27 Pb8 2.605(16) 4_556
O28 Pb1 2.360(19) 2_645
